data_2225332
loop_
_publ_author_name
'Arshad, Muhammad Nadeem'
'Mough, Scott T.'
'Goeltz, John C.'
'Holman, K. Travis'

_publ_section_title
;
 Methyl 3,5-bis[(4-hydroxymethyl-2-methoxyphenoxy)methyl]benzoate
;
_journal_coeditor_code NG2730
_journal_issue 3
_journal_name_full 'Acta Crystallographica Section E'
_journal_page_first o703
_journal_paper_doi 10.1107/S160053681000677X
_journal_volume 66
_journal_year 2010
_chemical_formula_iupac 'C26 H28 O8'
_chemical_formula_moiety 'C26 H28 O8'
_chemical_formula_sum 'C26 H28 O8'
_chemical_formula_weight 468.48
_chemical_name_systematic
;
Methyl 3,5-bis[(4-hydroxymethyl-2-methoxyphenoxy)methyl]benzoate
;
_space_group_IT_number 2
_symmetry_cell_setting triclinic
_symmetry_space_group_name_Hall '-P 1'
_symmetry_space_group_name_H-M 'P -1'
_atom_sites_solution_hydrogens geom
_atom_sites_solution_primary direct
_atom_sites_solution_secondary difmap
_cell_angle_alpha 99.801(5)
_cell_angle_beta 95.692(5)
_cell_angle_gamma 92.821(5)
_cell_formula_units_Z 2
_cell_length_a 4.7707(12)
_cell_length_b 14.844(4)
_cell_length_c 16.349(4)
_cell_measurement_reflns_used 1285
_cell_measurement_temperature 173(2)
_cell_measurement_theta_max 24.46
_cell_measurement_theta_min 2.50
_cell_volume 1132.7(5)
_computing_cell_refinement 'SAINT (Bruker, 2001)'
_computing_data_collection 'SMART (Bruker, 2001)'
_computing_data_reduction 'SAINT (Bruker, 2001)'
_computing_molecular_graphics
;
ORTEP-3 (Farrugia, 1997), PLATON (Spek, 2009) and X-SEED
(Barbour, 2001)
;
_computing_publication_material
;
WinGX (Farrugia, 1999) and PLATON (Spek, 2009)
;
_computing_structure_refinement 'SHELXL97 (Sheldrick, 2008)'
_computing_structure_solution 'SHELXS97 (Sheldrick, 2008)'
_diffrn_ambient_temperature 173(2)
_diffrn_measured_fraction_theta_full 0.990
_diffrn_measured_fraction_theta_max 0.990
_diffrn_measurement_device_type 'Bruker SMART K1'
_diffrn_measurement_method '\w scan'
_diffrn_radiation_monochromator graphite
_diffrn_radiation_source 'fine-focus sealed tube'
_diffrn_radiation_type MoK\a
_diffrn_radiation_wavelength 0.71073
_diffrn_reflns_av_R_equivalents 0.0367
_diffrn_reflns_av_sigmaI/netI 0.1012
_diffrn_reflns_limit_h_max 5
_diffrn_reflns_limit_h_min -5
_diffrn_reflns_limit_k_max 18
_diffrn_reflns_limit_k_min -16
_diffrn_reflns_limit_l_max 20
_diffrn_reflns_limit_l_min -18
_diffrn_reflns_number 6559
_diffrn_reflns_theta_full 26.00
_diffrn_reflns_theta_max 26.00
_diffrn_reflns_theta_min 1.71
_diffrn_standards_number 0
_exptl_absorpt_coefficient_mu 0.102
_exptl_absorpt_correction_T_max 0.9949
_exptl_absorpt_correction_T_min 0.9509
_exptl_absorpt_correction_type multi-scan
_exptl_absorpt_process_details '(SADABS; Bruker, 2001)'
_exptl_crystal_colour 'pale yellow'
_exptl_crystal_density_diffrn 1.374
_exptl_crystal_density_method 'not measured'
_exptl_crystal_description needle
_exptl_crystal_F_000 496
_exptl_crystal_size_max 0.50
_exptl_crystal_size_mid 0.25
_exptl_crystal_size_min 0.05
_refine_diff_density_max 0.397
_refine_diff_density_min -0.217
_refine_ls_extinction_method none
_refine_ls_goodness_of_fit_ref 0.850
_refine_ls_hydrogen_treatment constr
_refine_ls_matrix_type full
_refine_ls_number_parameters 312
_refine_ls_number_reflns 4394
_refine_ls_number_restraints 0
_refine_ls_restrained_S_all 0.850
_refine_ls_R_factor_all 0.1236
_refine_ls_R_factor_gt 0.0544
_refine_ls_shift/su_max 0.000
_refine_ls_shift/su_mean 0.000
_refine_ls_structure_factor_coef Fsqd
_refine_ls_weighting_details 'calc w=1/[\s^2^(Fo^2^)+(0.0568P)^2^] where P=(Fo^2^+2Fc^2^)/3'
_refine_ls_weighting_scheme calc
_refine_ls_wR_factor_gt 0.1113
_refine_ls_wR_factor_ref 0.1279
_reflns_number_gt 2197
_reflns_number_total 4394
_reflns_threshold_expression I>2\s(I)
_cod_data_source_file ng2730.cif
_cod_data_source_block I
_cod_depositor_comments
;
The following automatic conversions were performed:
'_symmetry_cell_setting' value 'Triclinic' changed to 'triclinic'
according to '/home/saulius/struct/CIF-dictionaries/cif_core.dic'
dictionary named 'cif_core.dic' version 2.4.1 from 2010-06-29.

Automatic conversion script
Id: cif_fix_enum 1527 2010-12-29 10:47:43Z saulius 

The following automatic conversions were performed:

'_symmetry_cell_setting' value 'Triclinic' changed to 'triclinic'
according to /home/saulius/struct/CIF-dictionaries/cif_core.dic
dictionary named 'cif_core.dic' version 2.4.1 from 2010-06-29.

Automatic conversion script
Id: cif_fix_values 1715 2011-07-08 13:25:40Z adriana 
;
_cod_database_code 2225332
_cod_database_fobs_code 2225332

loop_
_symmetry_equiv_pos_as_xyz
'x, y, z'
'-x, -y, -z'

loop_
_atom_site_type_symbol
_atom_site_label
_atom_site_fract_x
_atom_site_fract_y
_atom_site_fract_z
_atom_site_U_iso_or_equiv
_atom_site_adp_type
_atom_site_calc_flag
_atom_site_refinement_flags
_atom_site_occupancy
_atom_site_disorder_assembly
_atom_site_disorder_group
O O1 0.8577(4) 0.44795(11) 0.18004(10) 0.0323(5) Uani d . 1 . .
C C1 0.3350(6) 0.66420(18) 0.21353(17) 0.0325(7) Uani d . 1 . .
O O2 0.6676(4) 0.49101(12) 0.32243(10) 0.0400(5) Uani d . 1 . .
C C2 0.4117(6) 0.61493(18) 0.27658(17) 0.0329(7) Uani d . 1 . .
H H2 0.3434 0.6310 0.3294 0.039 Uiso calc R 1 . .
O O3 0.2404(4) 0.80315(13) 0.30289(13) 0.0490(6) Uani d . 1 . .
H H3 0.1081 0.8346 0.3191 0.059 Uiso calc R 1 . .
C C3 0.5843(6) 0.54346(18) 0.26403(16) 0.0319(7) Uani d . 1 . .
O O4 1.3168(6) 0.15167(15) -0.10157(14) 0.0725(8) Uani d . 1 . .
C C4 0.6859(5) 0.51921(17) 0.18579(16) 0.0285(6) Uani d . 1 . .
O O5 1.6491(5) 0.09734(14) -0.02106(13) 0.0614(7) Uani d . 1 . .
C C5 0.6078(5) 0.56715(18) 0.12281(16) 0.0299(7) Uani d . 1 . .
H H5 0.6727 0.5508 0.0695 0.036 Uiso calc R 1 . .
O O6 1.4405(4) 0.26847(12) 0.34342(10) 0.0352(5) Uani d . 1 . .
C C6 0.4340(6) 0.63941(17) 0.13746(16) 0.0319(7) Uani d . 1 . .
H H6 0.3828 0.6723 0.0939 0.038 Uiso calc R 1 . .
O O7 1.1515(4) 0.28885(12) 0.46990(11) 0.0436(5) Uani d . 1 . .
C C7 0.1416(6) 0.74113(18) 0.22818(17) 0.0409(8) Uani d . 1 . .
H H7A 0.1326 0.7742 0.1803 0.049 Uiso calc R 1 . .
H H7B -0.0512 0.7157 0.2324 0.049 Uiso calc R 1 . .
O O8 0.7672(4) -0.11335(12) 0.34750(13) 0.0489(6) Uani d . 1 . .
H H8 0.6119 -0.1407 0.3263 0.059 Uiso calc R 1 . .
C C8 0.5065(7) 0.4943(2) 0.39253(16) 0.0499(9) Uani d . 1 . .
H H8A 0.5503 0.5532 0.4303 0.075 Uiso calc R 1 . .
H H8B 0.5547 0.4443 0.4224 0.075 Uiso calc R 1 . .
H H8C 0.3045 0.4877 0.3727 0.075 Uiso calc R 1 . .
C C9 0.9429(6) 0.41381(17) 0.10055(15) 0.0304(7) Uani d . 1 . .
H H9A 1.0410 0.4637 0.0789 0.036 Uiso calc R 1 . .
H H9B 0.7755 0.3897 0.0607 0.036 Uiso calc R 1 . .
C C10 1.1380(6) 0.33864(17) 0.10909(16) 0.0286(6) Uani d . 1 . .
C C11 1.2673(5) 0.32889(17) 0.18610(16) 0.0283(6) Uani d . 1 . .
H H11 1.2218 0.3673 0.2350 0.034 Uiso calc R 1 . .
C C12 1.4638(5) 0.26345(17) 0.19325(16) 0.0287(6) Uani d . 1 . .
C C13 1.5267(6) 0.20702(18) 0.12191(17) 0.0351(7) Uani d . 1 . .
H H13 1.6623 0.1628 0.1261 0.042 Uiso calc R 1 . .
C C14 1.3922(6) 0.21470(18) 0.04403(17) 0.0373(7) Uani d . 1 . .
C C15 1.1980(6) 0.28043(17) 0.03803(17) 0.0327(7) Uani d . 1 . .
H H15 1.1055 0.2856 -0.0150 0.039 Uiso calc R 1 . .
C C16 1.4431(8) 0.1529(2) -0.0346(2) 0.0472(9) Uani d . 1 . .
C C17 1.7031(9) 0.0358(2) -0.0969(2) 0.0867(14) Uani d . 1 . .
H H17A 1.5272 0.0010 -0.1226 0.130 Uiso calc R 1 . .
H H17B 1.8436 -0.0066 -0.0827 0.130 Uiso calc R 1 . .
H H17C 1.7746 0.0719 -0.1363 0.130 Uiso calc R 1 . .
C C18 1.6184(6) 0.25862(18) 0.27714(16) 0.0357(7) Uani d . 1 . .
H H18A 1.7048 0.1990 0.2739 0.043 Uiso calc R 1 . .
H H18B 1.7730 0.3075 0.2904 0.043 Uiso calc R 1 . .
C C19 1.2662(5) 0.19350(18) 0.34944(16) 0.0300(7) Uani d . 1 . .
C C20 1.2295(6) 0.11288(18) 0.29360(16) 0.0338(7) Uani d . 1 . .
H H20 1.3278 0.1060 0.2454 0.041 Uiso calc R 1 . .
C C21 1.0492(6) 0.04030(18) 0.30645(16) 0.0353(7) Uani d . 1 . .
H H21 1.0240 -0.0149 0.2666 0.042 Uiso calc R 1 . .
C C22 0.9088(6) 0.04871(18) 0.37649(16) 0.0310(7) Uani d . 1 . .
C C23 0.9420(6) 0.13196(18) 0.43279(16) 0.0346(7) Uani d . 1 . .
H H23 0.8427 0.1388 0.4808 0.042 Uiso calc R 1 . .
C C24 1.1169(6) 0.20460(18) 0.41988(16) 0.0318(7) Uani d . 1 . .
C C25 0.7190(6) -0.02789(18) 0.39519(17) 0.0374(7) Uani d . 1 . .
H H25A 0.7527 -0.0311 0.4553 0.045 Uiso calc R 1 . .
H H25B 0.5194 -0.0145 0.3830 0.045 Uiso calc R 1 . .
C C26 0.9726(7) 0.3043(2) 0.53515(18) 0.0574(10) Uani d . 1 . .
H H26A 0.7749 0.2921 0.5113 0.086 Uiso calc R 1 . .
H H26B 1.0032 0.3681 0.5639 0.086 Uiso calc R 1 . .
H H26C 1.0167 0.2634 0.5750 0.086 Uiso calc R 1 . .

loop_
_atom_site_aniso_label
_atom_site_aniso_U_11
_atom_site_aniso_U_22
_atom_site_aniso_U_33
_atom_site_aniso_U_12
_atom_site_aniso_U_13
_atom_site_aniso_U_23
O1 0.0385(12) 0.0315(11) 0.0290(10) 0.0110(9) 0.0096(9) 0.0052(8)
C1 0.0261(16) 0.0276(16) 0.0426(17) -0.0002(12) 0.0008(14) 0.0049(13)
O2 0.0550(14) 0.0404(12) 0.0295(10) 0.0163(10) 0.0141(10) 0.0110(9)
C2 0.0346(17) 0.0310(17) 0.0326(16) 0.0031(13) 0.0112(14) -0.0002(13)
O3 0.0348(13) 0.0368(13) 0.0694(14) 0.0063(10) 0.0067(11) -0.0090(11)
C3 0.0349(17) 0.0292(17) 0.0333(16) 0.0034(13) 0.0063(14) 0.0086(13)
O4 0.120(2) 0.0577(16) 0.0399(14) 0.0244(15) 0.0195(15) -0.0019(12)
C4 0.0276(16) 0.0265(16) 0.0308(15) -0.0001(12) 0.0068(13) 0.0020(12)
O5 0.0712(17) 0.0463(14) 0.0649(15) 0.0127(12) 0.0290(14) -0.0101(12)
C5 0.0316(17) 0.0332(16) 0.0256(14) 0.0006(13) 0.0071(13) 0.0050(12)
O6 0.0340(12) 0.0325(12) 0.0412(11) 0.0042(9) 0.0086(10) 0.0091(9)
C6 0.0339(17) 0.0299(16) 0.0324(16) 0.0017(13) 0.0022(14) 0.0080(13)
O7 0.0512(14) 0.0371(12) 0.0403(11) -0.0025(10) 0.0139(11) -0.0028(10)
C7 0.0418(19) 0.0323(17) 0.0476(18) 0.0070(14) 0.0039(16) 0.0034(14)
O8 0.0357(13) 0.0330(12) 0.0749(15) 0.0017(9) 0.0107(12) -0.0023(11)
C8 0.079(3) 0.044(2) 0.0330(16) 0.0115(17) 0.0238(17) 0.0128(14)
C9 0.0321(16) 0.0332(16) 0.0266(14) 0.0019(13) 0.0064(13) 0.0058(12)
C10 0.0297(16) 0.0279(16) 0.0292(15) -0.0016(12) 0.0101(13) 0.0048(12)
C11 0.0279(16) 0.0285(16) 0.0285(15) -0.0008(12) 0.0090(13) 0.0020(12)
C12 0.0264(16) 0.0254(15) 0.0359(16) 0.0016(12) 0.0084(13) 0.0072(13)
C13 0.0308(17) 0.0282(16) 0.0499(18) 0.0056(13) 0.0171(15) 0.0083(14)
C14 0.047(2) 0.0292(17) 0.0381(17) -0.0022(14) 0.0216(16) 0.0051(14)
C15 0.0369(18) 0.0280(16) 0.0338(16) -0.0013(13) 0.0102(14) 0.0045(13)
C16 0.061(2) 0.0284(18) 0.055(2) 0.0008(16) 0.027(2) 0.0027(17)
C17 0.115(4) 0.055(2) 0.088(3) 0.012(2) 0.059(3) -0.022(2)
C18 0.0301(17) 0.0334(17) 0.0472(18) 0.0090(13) 0.0123(15) 0.0106(14)
C19 0.0228(16) 0.0320(17) 0.0370(16) 0.0043(13) 0.0029(13) 0.0111(13)
C20 0.0371(18) 0.0314(17) 0.0349(15) 0.0086(14) 0.0095(14) 0.0065(13)
C21 0.0398(18) 0.0298(17) 0.0351(16) 0.0089(14) 0.0039(14) 0.0010(13)
C22 0.0271(16) 0.0317(17) 0.0341(15) 0.0049(13) 0.0011(13) 0.0062(13)
C23 0.0349(17) 0.0405(18) 0.0302(15) 0.0078(14) 0.0069(13) 0.0080(13)
C24 0.0312(17) 0.0320(17) 0.0310(15) 0.0037(13) 0.0016(13) 0.0025(13)
C25 0.0323(17) 0.0338(18) 0.0459(17) 0.0051(13) 0.0080(15) 0.0032(14)
C26 0.071(3) 0.050(2) 0.0486(19) -0.0013(18) 0.0276(19) -0.0092(16)

loop_
_atom_type_symbol
_atom_type_description
_atom_type_scat_dispersion_real
_atom_type_scat_dispersion_imag
_atom_type_scat_source
C C 0.0033 0.0016 'International Tables Vol C Tables 4.2.6.8 and 6.1.1.4'
H H 0.0000 0.0000 'International Tables Vol C Tables 4.2.6.8 and 6.1.1.4'
O O 0.0106 0.0060 'International Tables Vol C Tables 4.2.6.8 and 6.1.1.4'

loop_
_geom_angle_atom_site_label_1
_geom_angle_atom_site_label_2
_geom_angle_atom_site_label_3
_geom_angle_site_symmetry_1
_geom_angle_site_symmetry_3
_geom_angle
_geom_angle_publ_flag
C4 O1 C9 . . 117.7(2) ?
C6 C1 C2 . . 118.4(2) ?
C6 C1 C7 . . 121.0(3) ?
C2 C1 C7 . . 120.5(2) ?
C3 O2 C8 . . 116.9(2) ?
C3 C2 C1 . . 121.4(2) ?
C3 C2 H2 . . 119.3 ?
C1 C2 H2 . . 119.3 ?
C7 O3 H3 . . 109.5 ?
O2 C3 C2 . . 125.1(2) ?
O2 C3 C4 . . 115.4(2) ?
C2 C3 C4 . . 119.5(3) ?
O1 C4 C5 . . 125.8(2) ?
O1 C4 C3 . . 114.9(2) ?
C5 C4 C3 . . 119.3(2) ?
C16 O5 C17 . . 112.9(3) ?
C4 C5 C6 . . 119.9(2) ?
C4 C5 H5 . . 120.0 ?
C6 C5 H5 . . 120.0 ?
C19 O6 C18 . . 117.38(19) ?
C1 C6 C5 . . 121.4(3) ?
C1 C6 H6 . . 119.3 ?
C5 C6 H6 . . 119.3 ?
C24 O7 C26 . . 116.3(2) ?
O3 C7 C1 . . 110.5(2) ?
O3 C7 H7A . . 109.5 ?
C1 C7 H7A . . 109.5 ?
O3 C7 H7B . . 109.5 ?
C1 C7 H7B . . 109.5 ?
H7A C7 H7B . . 108.1 ?
C25 O8 H8 . . 109.5 ?
O2 C8 H8A . . 109.5 ?
O2 C8 H8B . . 109.5 ?
H8A C8 H8B . . 109.5 ?
O2 C8 H8C . . 109.5 ?
H8A C8 H8C . . 109.5 ?
H8B C8 H8C . . 109.5 ?
O1 C9 C10 . . 108.8(2) ?
O1 C9 H9A . . 109.9 ?
C10 C9 H9A . . 109.9 ?
O1 C9 H9B . . 109.9 ?
C10 C9 H9B . . 109.9 ?
H9A C9 H9B . . 108.3 ?
C11 C10 C15 . . 119.4(3) ?
C11 C10 C9 . . 121.0(2) ?
C15 C10 C9 . . 119.5(2) ?
C10 C11 C12 . . 121.0(2) ?
C10 C11 H11 . . 119.5 ?
C12 C11 H11 . . 119.5 ?
C13 C12 C11 . . 119.2(2) ?
C13 C12 C18 . . 120.6(2) ?
C11 C12 C18 . . 120.1(2) ?
C12 C13 C14 . . 120.4(3) ?
C12 C13 H13 . . 119.8 ?
C14 C13 H13 . . 119.8 ?
C15 C14 C13 . . 119.7(3) ?
C15 C14 C16 . . 117.7(3) ?
C13 C14 C16 . . 122.6(3) ?
C14 C15 C10 . . 120.3(3) ?
C14 C15 H15 . . 119.8 ?
C10 C15 H15 . . 119.8 ?
O4 C16 O5 . . 123.3(3) ?
O4 C16 C14 . . 125.1(3) ?
O5 C16 C14 . . 111.6(3) ?
O5 C17 H17A . . 109.5 ?
O5 C17 H17B . . 109.5 ?
H17A C17 H17B . . 109.5 ?
O5 C17 H17C . . 109.5 ?
H17A C17 H17C . . 109.5 ?
H17B C17 H17C . . 109.5 ?
O6 C18 C12 . . 113.4(2) ?
O6 C18 H18A . . 108.9 ?
C12 C18 H18A . . 108.9 ?
O6 C18 H18B . . 108.9 ?
C12 C18 H18B . . 108.9 ?
H18A C18 H18B . . 107.7 ?
C20 C19 O6 . . 125.7(2) ?
C20 C19 C24 . . 119.6(2) ?
O6 C19 C24 . . 114.6(2) ?
C19 C20 C21 . . 121.0(2) ?
C19 C20 H20 . . 119.5 ?
C21 C20 H20 . . 119.5 ?
C22 C21 C20 . . 120.2(2) ?
C22 C21 H21 . . 119.9 ?
C20 C21 H21 . . 119.9 ?
C21 C22 C23 . . 118.7(3) ?
C21 C22 C25 . . 122.7(2) ?
C23 C22 C25 . . 118.6(2) ?
C24 C23 C22 . . 121.4(2) ?
C24 C23 H23 . . 119.3 ?
C22 C23 H23 . . 119.3 ?
O7 C24 C23 . . 124.9(2) ?
O7 C24 C19 . . 116.1(2) ?
C23 C24 C19 . . 119.0(2) ?
O8 C25 C22 . . 111.7(2) ?
O8 C25 H25A . . 109.3 ?
C22 C25 H25A . . 109.3 ?
O8 C25 H25B . . 109.3 ?
C22 C25 H25B . . 109.3 ?
H25A C25 H25B . . 107.9 ?
O7 C26 H26A . . 109.5 ?
O7 C26 H26B . . 109.5 ?
H26A C26 H26B . . 109.5 ?
O7 C26 H26C . . 109.5 ?
H26A C26 H26C . . 109.5 ?
H26B C26 H26C . . 109.5 ?

loop_
_geom_bond_atom_site_label_1
_geom_bond_atom_site_label_2
_geom_bond_site_symmetry_2
_geom_bond_distance
_geom_bond_publ_flag
O1 C4 . 1.366(3) ?
O1 C9 . 1.418(3) ?
C1 C6 . 1.372(3) ?
C1 C2 . 1.393(4) ?
C1 C7 . 1.506(4) ?
O2 C3 . 1.372(3) ?
O2 C8 . 1.437(3) ?
C2 C3 . 1.375(4) ?
C2 H2 . 0.9500 ?
O3 C7 . 1.422(3) ?
O3 H3 . 0.8400 ?
C3 C4 . 1.409(3) ?
O4 C16 . 1.193(4) ?
C4 C5 . 1.380(3) ?
O5 C16 . 1.339(4) ?
O5 C17 . 1.462(3) ?
C5 C6 . 1.391(4) ?
C5 H5 . 0.9500 ?
O6 C19 . 1.379(3) ?
O6 C18 . 1.434(3) ?
C6 H6 . 0.9500 ?
O7 C24 . 1.366(3) ?
O7 C26 . 1.427(3) ?
C7 H7A . 0.9900 ?
C7 H7B . 0.9900 ?
O8 C25 . 1.413(3) ?
O8 H8 . 0.8400 ?
C8 H8A . 0.9800 ?
C8 H8B . 0.9800 ?
C8 H8C . 0.9800 ?
C9 C10 . 1.503(4) ?
C9 H9A . 0.9900 ?
C9 H9B . 0.9900 ?
C10 C11 . 1.380(3) ?
C10 C15 . 1.388(3) ?
C11 C12 . 1.394(4) ?
C11 H11 . 0.9500 ?
C12 C13 . 1.383(3) ?
C12 C18 . 1.506(4) ?
C13 C14 . 1.393(4) ?
C13 H13 . 0.9500 ?
C14 C15 . 1.387(4) ?
C14 C16 . 1.495(4) ?
C15 H15 . 0.9500 ?
C17 H17A . 0.9800 ?
C17 H17B . 0.9800 ?
C17 H17C . 0.9800 ?
C18 H18A . 0.9900 ?
C18 H18B . 0.9900 ?
C19 C20 . 1.368(3) ?
C19 C24 . 1.404(3) ?
C20 C21 . 1.402(3) ?
C20 H20 . 0.9500 ?
C21 C22 . 1.374(3) ?
C21 H21 . 0.9500 ?
C22 C23 . 1.401(3) ?
C22 C25 . 1.509(3) ?
C23 C24 . 1.388(4) ?
C23 H23 . 0.9500 ?
C25 H25A . 0.9900 ?
C25 H25B . 0.9900 ?
C26 H26A . 0.9800 ?
C26 H26B . 0.9800 ?
C26 H26C . 0.9800 ?

loop_
_geom_hbond_atom_site_label_D
_geom_hbond_atom_site_label_H
_geom_hbond_atom_site_label_A
_geom_hbond_site_symmetry_A
_geom_hbond_distance_DH
_geom_hbond_distance_HA
_geom_hbond_distance_DA
_geom_hbond_angle_DHA
_geom_hbond_publ_flag
O3 H3 O8 1_465 0.84 1.90 2.731(3) 170 yes
O8 H8 O3 1_545 0.84 1.90 2.721(3) 167 yes

loop_
_geom_torsion_atom_site_label_1
_geom_torsion_atom_site_label_2
_geom_torsion_atom_site_label_3
_geom_torsion_atom_site_label_4
_geom_torsion_site_symmetry_1
_geom_torsion_site_symmetry_2
_geom_torsion_site_symmetry_3
_geom_torsion_site_symmetry_4
_geom_torsion
_geom_torsion_publ_flag
C6 C1 C2 C3 . . . . 0.5(4) ?
C7 C1 C2 C3 . . . . 178.9(3) ?
C8 O2 C3 C2 . . . . 17.4(4) ?
C8 O2 C3 C4 . . . . -161.8(2) ?
C1 C2 C3 O2 . . . . -179.3(2) ?
C1 C2 C3 C4 . . . . -0.1(4) ?
C9 O1 C4 C5 . . . . -6.5(4) ?
C9 O1 C4 C3 . . . . 173.5(2) ?
O2 C3 C4 O1 . . . . -1.3(3) ?
C2 C3 C4 O1 . . . . 179.4(2) ?
O2 C3 C4 C5 . . . . 178.7(2) ?
C2 C3 C4 C5 . . . . -0.6(4) ?
O1 C4 C5 C6 . . . . -179.1(2) ?
C3 C4 C5 C6 . . . . 1.0(4) ?
C2 C1 C6 C5 . . . . -0.2(4) ?
C7 C1 C6 C5 . . . . -178.6(2) ?
C4 C5 C6 C1 . . . . -0.5(4) ?
C6 C1 C7 O3 . . . . -130.8(3) ?
C2 C1 C7 O3 . . . . 50.8(3) ?
C4 O1 C9 C10 . . . . 177.9(2) ?
O1 C9 C10 C11 . . . . -17.5(3) ?
O1 C9 C10 C15 . . . . 165.2(2) ?
C15 C10 C11 C12 . . . . 2.1(4) ?
C9 C10 C11 C12 . . . . -175.3(2) ?
C10 C11 C12 C13 . . . . -0.7(4) ?
C10 C11 C12 C18 . . . . 175.5(2) ?
C11 C12 C13 C14 . . . . -0.9(4) ?
C18 C12 C13 C14 . . . . -177.1(2) ?
C12 C13 C14 C15 . . . . 1.1(4) ?
C12 C13 C14 C16 . . . . -177.4(2) ?
C13 C14 C15 C10 . . . . 0.2(4) ?
C16 C14 C15 C10 . . . . 178.8(2) ?
C11 C10 C15 C14 . . . . -1.8(4) ?
C9 C10 C15 C14 . . . . 175.6(2) ?
C17 O5 C16 O4 . . . . 0.3(4) ?
C17 O5 C16 C14 . . . . 179.8(2) ?
C15 C14 C16 O4 . . . . -5.0(4) ?
C13 C14 C16 O4 . . . . 173.5(3) ?
C15 C14 C16 O5 . . . . 175.5(2) ?
C13 C14 C16 O5 . . . . -6.0(4) ?
C19 O6 C18 C12 . . . . 77.3(3) ?
C13 C12 C18 O6 . . . . -141.4(2) ?
C11 C12 C18 O6 . . . . 42.5(3) ?
C18 O6 C19 C20 . . . . -6.0(4) ?
C18 O6 C19 C24 . . . . 174.4(2) ?
O6 C19 C20 C21 . . . . 179.1(3) ?
C24 C19 C20 C21 . . . . -1.3(4) ?
C19 C20 C21 C22 . . . . -1.0(4) ?
C20 C21 C22 C23 . . . . 2.2(4) ?
C20 C21 C22 C25 . . . . -178.1(3) ?
C21 C22 C23 C24 . . . . -1.3(4) ?
C25 C22 C23 C24 . . . . 179.0(3) ?
C26 O7 C24 C23 . . . . -6.2(4) ?
C26 O7 C24 C19 . . . . 172.0(3) ?
C22 C23 C24 O7 . . . . 177.2(2) ?
C22 C23 C24 C19 . . . . -0.9(4) ?
C20 C19 C24 O7 . . . . -176.1(2) ?
O6 C19 C24 O7 . . . . 3.5(3) ?
C20 C19 C24 C23 . . . . 2.2(4) ?
O6 C19 C24 C23 . . . . -178.1(2) ?
C21 C22 C25 O8 . . . . 16.9(4) ?
C23 C22 C25 O8 . . . . -163.4(2) ?

loop_
_cod_related_entry_id
_cod_related_entry_database
_cod_related_entry_code
1 ChemSpider 24744562
